data_4036523
loop_
_publ_author_name
'R\"udiger, Elias C'
'Rominger, Frank'
'Steuer, Lena'
'Bunz, Uwe H. F.'

_publ_section_title
;
 Synthesis of Substituted Trinaphthylenes.
;
_journal_issue 1
_journal_name_full 'The Journal of organic chemistry'
_journal_page_first 193
_journal_page_last 196
_journal_paper_doi 10.1021/acs.joc.5b02481
_journal_volume 81
_journal_year 2016
_chemical_formula_sum 'C50 H58 Cl4 O6'
_chemical_formula_weight 896.76
_chemical_name_common '3 in paper'
_space_group_crystal_system orthorhombic
_space_group_IT_number 62
_space_group_name_Hall '-P 2ac 2n'
_space_group_name_H-M_alt 'P n m a'
_atom_sites_solution_hydrogens geom
_audit_creation_method SHELXL-2014/7
_cell_angle_alpha 90
_cell_angle_beta 90
_cell_angle_gamma 90
_cell_formula_units_Z 4
_cell_length_a 26.828(3)
_cell_length_b 21.290(2)
_cell_length_c 8.1758(8)
_cell_measurement_reflns_used 2632
_cell_measurement_temperature 200(2)
_cell_measurement_theta_max 20.46
_cell_measurement_theta_min 2.44
_cell_volume 4669.8(8)
_computing_cell_refinement 'Bruker SAINT'
_computing_data_collection 'Bruker APEX2'
_computing_data_reduction 'Bruker SAINT'
_computing_molecular_graphics 'Bruker SHELXTL'
_computing_publication_material 'Bruker SHELXTL'
_computing_structure_refinement 'SHELXL-2014/7 (Sheldrick, 2014)'
_computing_structure_solution 'SHELXS-97 (Sheldrick 2008)'
_diffrn_ambient_temperature 200(2)
_diffrn_measured_fraction_theta_full 1.000
_diffrn_measured_fraction_theta_max 1.000
_diffrn_measurement_device_type 'Bruker APEX area detector'
_diffrn_measurement_method '\f and \w scans'
_diffrn_radiation_type MoK\a
_diffrn_radiation_wavelength 0.71073
_diffrn_reflns_av_R_equivalents 0.0832
_diffrn_reflns_av_unetI/netI 0.0508
_diffrn_reflns_Laue_measured_fraction_full 1.000
_diffrn_reflns_Laue_measured_fraction_max 1.000
_diffrn_reflns_limit_h_max 28
_diffrn_reflns_limit_h_min -28
_diffrn_reflns_limit_k_max 22
_diffrn_reflns_limit_k_min -20
_diffrn_reflns_limit_l_max 8
_diffrn_reflns_limit_l_min -7
_diffrn_reflns_number 26422
_diffrn_reflns_point_group_measured_fraction_full 1.000
_diffrn_reflns_point_group_measured_fraction_max 1.000
_diffrn_reflns_theta_full 22.212
_diffrn_reflns_theta_max 22.212
_diffrn_reflns_theta_min 1.794
_diffrn_source 'sealed tube'
_exptl_absorpt_coefficient_mu 0.301
_exptl_absorpt_correction_T_max 0.9579
_exptl_absorpt_correction_T_min 0.8351
_exptl_absorpt_correction_type multi-scan
_exptl_absorpt_process_details
;
Sheldrick, G. M. (2008). <i>SADABS</i>. University of G\"ottingen, Germany.
;
_exptl_crystal_colour colourless
_exptl_crystal_density_diffrn 1.276
_exptl_crystal_description plate
_exptl_crystal_F_000 1896
_exptl_crystal_size_max 0.280
_exptl_crystal_size_mid 0.210
_exptl_crystal_size_min 0.070
_refine_diff_density_max 0.418
_refine_diff_density_min -0.717
_refine_diff_density_rms 0.078
_refine_ls_extinction_method none
_refine_ls_goodness_of_fit_ref 1.048
_refine_ls_hydrogen_treatment constr
_refine_ls_matrix_type full
_refine_ls_number_parameters 298
_refine_ls_number_reflns 3052
_refine_ls_number_restraints 220
_refine_ls_restrained_S_all 1.045
_refine_ls_R_factor_all 0.1222
_refine_ls_R_factor_gt 0.0884
_refine_ls_shift/su_max 0.000
_refine_ls_shift/su_mean 0.000
_refine_ls_structure_factor_coef Fsqd
_refine_ls_weighting_details 'w=1/[\s^2^(Fo^2^)+(0.1269P)^2^+12.4179P] where P=(Fo^2^+2Fc^2^)/3'
_refine_ls_weighting_scheme calc
_refine_ls_wR_factor_gt 0.2314
_refine_ls_wR_factor_ref 0.2601
_reflns_Friedel_coverage 0.000
_reflns_number_gt 2153
_reflns_number_total 3052
_reflns_threshold_expression 'I > 2\s(I)'
_cod_data_source_file ELR9.CIF
_cod_data_source_block elr9
_cod_original_cell_volume 4669.7(8)
_cod_database_code 4036523
_shelx_shelxl_version_number 2014/7
_shelx_space_group_comment
; 
The symmetry employed for this shelxl refinement is uniquely defined 
by the following loop, which should always be used as a source of 
symmetry information in preference to the above space-group names. 
They are only intended as comments. 
;
_shelx_estimated_absorpt_t_min 0.920
_shelx_estimated_absorpt_t_max 0.979

loop_
_space_group_symop_operation_xyz
'x, y, z'
'-x+1/2, -y, z+1/2'
'-x, y+1/2, -z'
'x+1/2, -y+1/2, -z+1/2'
'-x, -y, -z'
'x-1/2, y, -z-1/2'
'x, -y-1/2, z'
'-x-1/2, y-1/2, z-1/2'

loop_
_atom_site_label
_atom_site_type_symbol
_atom_site_fract_x
_atom_site_fract_y
_atom_site_fract_z
_atom_site_U_iso_or_equiv
_atom_site_adp_type
_atom_site_occupancy
_atom_site_site_symmetry_order
_atom_site_calc_flag
_atom_site_refinement_flags_posn
_atom_site_refinement_flags_adp
_atom_site_refinement_flags_occupancy
_atom_site_disorder_assembly
_atom_site_disorder_group
C11 C 0.23110(17) 0.2849(2) 0.4001(6) 0.0237(11) Uani 1 1 d . U . . .
C12 C 0.19512(18) 0.3192(2) 0.3167(6) 0.0261(11) Uani 1 1 d . U . . .
H12 H 0.1722 0.2977 0.2482 0.031 Uiso 1 1 calc R U . . .
C13 C 0.19166(18) 0.3851(2) 0.3309(6) 0.0262(11) Uani 1 1 d . U . . .
C14 C 0.15646(18) 0.4207(2) 0.2402(6) 0.0294(12) Uani 1 1 d . U . . .
H14 H 0.1364 0.4004 0.1604 0.035 Uiso 1 1 calc R U . . .
C15 C 0.15102(19) 0.4840(2) 0.2662(6) 0.0299(12) Uani 1 1 d . U . . .
C16 C 0.1799(2) 0.5140(2) 0.3915(6) 0.0321(12) Uani 1 1 d . U . . .
C17 C 0.21628(19) 0.4816(2) 0.4708(6) 0.0307(12) Uani 1 1 d . U . . .
H17 H 0.2371 0.5027 0.5470 0.037 Uiso 1 1 calc R U . . .
C18 C 0.22345(17) 0.4164(2) 0.4408(6) 0.0251(11) Uani 1 1 d . U . . .
C19 C 0.26162(18) 0.3820(2) 0.5161(6) 0.0275(12) Uani 1 1 d . U . . .
H19 H 0.2845 0.4036 0.5846 0.033 Uiso 1 1 calc R U . . .
C20 C 0.26739(17) 0.3178(2) 0.4950(6) 0.0246(11) Uani 1 1 d . U . . .
C21 C 0.30995(17) 0.2836(2) 0.5637(5) 0.0239(11) Uani 1 1 d . U . . .
C22 C 0.35071(17) 0.3150(2) 0.6303(6) 0.0282(12) Uani 1 1 d . U . . .
H22 H 0.3511 0.3596 0.6287 0.034 Uiso 1 1 calc R U . . .
C23 C 0.39104(17) 0.2831(2) 0.6996(6) 0.0259(11) Uani 1 1 d . U . . .
C24 C 0.43146(18) 0.3154(2) 0.7738(6) 0.0332(13) Uani 1 1 d . U . . .
H24 H 0.4321 0.3600 0.7724 0.040 Uiso 1 1 calc R U . . .
C25 C 0.46935(18) 0.2832(2) 0.8472(7) 0.0357(13) Uani 1 1 d . U . . .
O31 O 0.11902(13) 0.52282(15) 0.1844(4) 0.0368(9) Uani 1 1 d . U . . .
C31 C 0.0984(2) 0.5010(2) 0.0312(7) 0.0384(13) Uani 1 1 d . U . . .
H31 H 0.0835 0.4584 0.0468 0.046 Uiso 1 1 calc R U . . .
C32 C 0.1379(2) 0.4980(3) -0.0988(7) 0.0563(17) Uani 1 1 d . U . . .
H32A H 0.1232 0.4831 -0.2014 0.084 Uiso 1 1 calc R U . . .
H32B H 0.1522 0.5399 -0.1154 0.084 Uiso 1 1 calc R U . . .
H32C H 0.1643 0.4689 -0.0645 0.084 Uiso 1 1 calc R U . . .
C33 C 0.0577(2) 0.5477(3) -0.0099(9) 0.0603(18) Uani 1 1 d . U . . .
H33A H 0.0419 0.5357 -0.1134 0.090 Uiso 1 1 calc R U . . .
H33B H 0.0326 0.5477 0.0774 0.090 Uiso 1 1 calc R U . . .
H33C H 0.0721 0.5897 -0.0203 0.090 Uiso 1 1 calc R U . . .
O34 O 0.16670(14) 0.57557(14) 0.4201(4) 0.0407(10) Uani 1 1 d . U . . .
C34 C 0.1950(2) 0.6121(2) 0.5384(7) 0.0444(14) Uani 1 1 d . U . . .
H34 H 0.2062 0.5839 0.6290 0.053 Uiso 1 1 calc R U . . .
C35 C 0.2400(2) 0.6395(3) 0.4542(8) 0.0582(17) Uani 1 1 d . U . . .
H35A H 0.2594 0.6642 0.5327 0.087 Uiso 1 1 calc R U . . .
H35B H 0.2607 0.6054 0.4109 0.087 Uiso 1 1 calc R U . . .
H35C H 0.2292 0.6666 0.3641 0.087 Uiso 1 1 calc R U . . .
C36 C 0.1593(3) 0.6604(3) 0.6060(8) 0.067(2) Uani 1 1 d . U . . .
H36A H 0.1765 0.6865 0.6868 0.100 Uiso 1 1 calc R U . . .
H36B H 0.1470 0.6870 0.5167 0.100 Uiso 1 1 calc R U . . .
H36C H 0.1311 0.6391 0.6582 0.100 Uiso 1 1 calc R U . . .
O37 O 0.50949(14) 0.30994(18) 0.9226(5) 0.0513(11) Uani 1 1 d . U . . .
C37 C 0.5137(3) 0.3779(3) 0.9277(10) 0.0663(19) Uani 1 1 d . U . . .
H37 H 0.5055 0.3956 0.8177 0.080 Uiso 1 1 calc R U . . .
C38 C 0.5671(3) 0.3911(4) 0.9670(15) 0.124(4) Uani 1 1 d . U . . .
H38A H 0.5724 0.4366 0.9722 0.186 Uiso 1 1 calc R U . . .
H38B H 0.5755 0.3722 1.0728 0.186 Uiso 1 1 calc R U . . .
H38C H 0.5884 0.3730 0.8818 0.186 Uiso 1 1 calc R U . . .
C39 C 0.4799(4) 0.4048(4) 1.0511(12) 0.107(3) Uani 1 1 d . U . . .
H39A H 0.4834 0.4506 1.0521 0.161 Uiso 1 1 calc R U . . .
H39B H 0.4454 0.3937 1.0240 0.161 Uiso 1 1 calc R U . . .
H39C H 0.4883 0.3880 1.1592 0.161 Uiso 1 1 calc R U . . .
C41 C -0.0147(5) 0.7390(11) -0.196(2) 0.112(6) Uani 0.5 1 d D U P A -1
H41A H -0.0236 0.7289 -0.3103 0.135 Uiso 0.5 1 calc R U P A -1
H41B H -0.0312 0.7792 -0.1675 0.135 Uiso 0.5 1 calc R U P A -1
Cl1 Cl 0.0487(2) 0.7493(9) -0.1837(10) 0.216(4) Uani 0.5 1 d D U P A -1
Cl2 Cl -0.0385(2) 0.6798(3) -0.0680(8) 0.133(2) Uani 0.5 1 d D U P A -1
C42 C 0.3794(8) 0.7687(9) 0.243(2) 0.163(10) Uani 0.5 1 d D U P B -1
H42A H 0.3640 0.7917 0.1510 0.195 Uiso 0.5 1 calc R U P B -1
H42B H 0.4100 0.7481 0.2019 0.195 Uiso 0.5 1 calc R U P B -1
Cl3 Cl 0.3384(2) 0.7116(4) 0.3098(10) 0.170(3) Uani 0.5 1 d D U P B -1
Cl4 Cl 0.3962(4) 0.8232(4) 0.3962(10) 0.196(4) Uani 0.5 1 d D U P B -1

loop_
_atom_site_aniso_label
_atom_site_aniso_U_11
_atom_site_aniso_U_22
_atom_site_aniso_U_33
_atom_site_aniso_U_23
_atom_site_aniso_U_13
_atom_site_aniso_U_12
C11 0.027(2) 0.021(2) 0.024(2) 0.0011(19) 0.005(2) 0.0012(19)
C12 0.031(3) 0.020(2) 0.027(3) -0.0007(19) 0.001(2) -0.0032(19)
C13 0.033(3) 0.021(2) 0.025(3) 0.0033(19) 0.005(2) -0.0034(18)
C14 0.037(3) 0.024(2) 0.027(3) 0.002(2) -0.006(2) -0.003(2)
C15 0.037(3) 0.022(2) 0.031(3) 0.0049(19) -0.003(2) 0.000(2)
C16 0.045(3) 0.018(2) 0.034(3) 0.000(2) -0.003(2) 0.002(2)
C17 0.039(3) 0.021(2) 0.032(3) -0.004(2) -0.007(2) -0.002(2)
C18 0.027(2) 0.020(2) 0.028(3) 0.0037(18) 0.001(2) -0.0025(18)
C19 0.031(3) 0.023(2) 0.029(3) 0.0003(19) -0.003(2) -0.0033(19)
C20 0.028(2) 0.021(2) 0.024(3) 0.0003(19) 0.002(2) 0.0003(18)
C21 0.028(2) 0.023(2) 0.021(3) -0.001(2) 0.005(2) 0.0012(19)
C22 0.028(3) 0.021(3) 0.036(3) -0.004(2) 0.003(2) -0.001(2)
C23 0.026(2) 0.026(2) 0.025(3) -0.003(2) 0.006(2) 0.000(2)
C24 0.035(3) 0.028(3) 0.037(3) -0.001(2) -0.001(2) -0.003(2)
C25 0.030(3) 0.038(3) 0.039(3) -0.002(2) -0.001(2) -0.003(2)
O31 0.050(2) 0.0232(18) 0.037(2) 0.0020(15) -0.0157(17) 0.0041(16)
C31 0.048(3) 0.027(3) 0.040(3) 0.005(2) -0.019(2) -0.004(2)
C32 0.070(4) 0.056(4) 0.043(3) 0.004(3) -0.009(3) -0.002(3)
C33 0.066(4) 0.044(3) 0.072(4) 0.000(3) -0.030(3) 0.004(3)
O34 0.059(2) 0.0184(17) 0.045(2) -0.0052(15) -0.0204(19) 0.0086(16)
C34 0.071(4) 0.023(3) 0.040(3) -0.004(2) -0.026(3) 0.005(2)
C35 0.082(4) 0.043(3) 0.050(4) 0.002(3) -0.030(3) -0.011(3)
C36 0.095(5) 0.047(4) 0.058(4) -0.020(3) -0.031(4) 0.024(3)
O37 0.042(2) 0.046(2) 0.066(3) -0.0006(19) -0.021(2) -0.0070(18)
C37 0.064(4) 0.047(3) 0.088(5) -0.002(3) -0.034(4) -0.015(3)
C38 0.097(5) 0.086(6) 0.189(10) 0.019(6) -0.066(6) -0.037(5)
C39 0.128(7) 0.074(5) 0.119(7) -0.025(5) -0.012(5) -0.009(5)
C41 0.118(9) 0.081(15) 0.139(12) 0.000(11) -0.002(8) -0.010(9)
Cl1 0.167(5) 0.270(8) 0.212(7) 0.147(10) -0.078(5) -0.070(9)
Cl2 0.159(5) 0.109(4) 0.130(5) -0.004(3) -0.003(4) -0.016(4)
C42 0.189(16) 0.167(17) 0.132(12) -0.053(11) 0.116(12) -0.031(14)
Cl3 0.122(4) 0.232(8) 0.158(6) 0.033(5) 0.019(4) -0.046(5)
Cl4 0.301(11) 0.140(5) 0.147(6) -0.044(5) 0.052(7) 0.020(6)

loop_
_atom_type_symbol
_atom_type_description
_atom_type_scat_dispersion_real
_atom_type_scat_dispersion_imag
_atom_type_scat_source
C C 0.0033 0.0016 'International Tables Vol C Tables 4.2.6.8 and 6.1.1.4'
H H 0.0000 0.0000 'International Tables Vol C Tables 4.2.6.8 and 6.1.1.4'
O O 0.0106 0.0060 'International Tables Vol C Tables 4.2.6.8 and 6.1.1.4'
Cl Cl 0.1484 0.1585 'International Tables Vol C Tables 4.2.6.8 and 6.1.1.4'

loop_
_geom_angle_atom_site_label_1
_geom_angle_atom_site_label_2
_geom_angle_atom_site_label_3
_geom_angle
_geom_angle_site_symmetry_1
_geom_angle_site_symmetry_3
C12 C11 C20 118.9(4) . .
C12 C11 C11 121.7(3) . 7_565
C20 C11 C11 119.3(3) . 7_565
C11 C12 C13 121.9(4) . .
C11 C12 H12 119.1 . .
C13 C12 H12 119.1 . .
C18 C13 C12 118.9(4) . .
C18 C13 C14 119.0(4) . .
C12 C13 C14 122.1(4) . .
C15 C14 C13 121.0(5) . .
C15 C14 H14 119.5 . .
C13 C14 H14 119.5 . .
O31 C15 C14 125.8(4) . .
O31 C15 C16 114.8(4) . .
C14 C15 C16 119.4(4) . .
C17 C16 O34 126.0(5) . .
C17 C16 C15 120.0(4) . .
O34 C16 C15 113.9(4) . .
C16 C17 C18 120.7(5) . .
C16 C17 H17 119.6 . .
C18 C17 H17 119.6 . .
C19 C18 C13 118.5(4) . .
C19 C18 C17 122.2(4) . .
C13 C18 C17 119.3(4) . .
C20 C19 C18 122.8(4) . .
C20 C19 H19 118.6 . .
C18 C19 H19 118.6 . .
C19 C20 C11 118.3(4) . .
C19 C20 C21 122.0(4) . .
C11 C20 C21 119.7(4) . .
C22 C21 C21 118.7(3) . 7_565
C22 C21 C20 121.5(4) . .
C21 C21 C20 119.8(2) 7_565 .
C21 C22 C23 122.2(4) . .
C21 C22 H22 118.9 . .
C23 C22 H22 118.9 . .
C22 C23 C23 119.1(3) . 7_565
C22 C23 C24 122.0(4) . .
C23 C23 C24 119.0(3) 7_565 .
C25 C24 C23 120.9(4) . .
C25 C24 H24 119.6 . .
C23 C24 H24 119.6 . .
C24 C25 O37 125.1(5) . .
C24 C25 C25 120.2(3) . 7_565
O37 C25 C25 114.7(3) . 7_565
C15 O31 C31 118.0(4) . .
O31 C31 C32 110.9(4) . .
O31 C31 C33 104.9(4) . .
C32 C31 C33 112.4(5) . .
O31 C31 H31 109.5 . .
C32 C31 H31 109.5 . .
C33 C31 H31 109.5 . .
C31 C32 H32A 109.5 . .
C31 C32 H32B 109.5 . .
H32A C32 H32B 109.5 . .
C31 C32 H32C 109.5 . .
H32A C32 H32C 109.5 . .
H32B C32 H32C 109.5 . .
C31 C33 H33A 109.5 . .
C31 C33 H33B 109.5 . .
H33A C33 H33B 109.5 . .
C31 C33 H33C 109.5 . .
H33A C33 H33C 109.5 . .
H33B C33 H33C 109.5 . .
C16 O34 C34 119.1(4) . .
O34 C34 C35 108.7(5) . .
O34 C34 C36 106.0(5) . .
C35 C34 C36 114.4(5) . .
O34 C34 H34 109.2 . .
C35 C34 H34 109.2 . .
C36 C34 H34 109.2 . .
C34 C35 H35A 109.5 . .
C34 C35 H35B 109.5 . .
H35A C35 H35B 109.5 . .
C34 C35 H35C 109.5 . .
H35A C35 H35C 109.5 . .
H35B C35 H35C 109.5 . .
C34 C36 H36A 109.5 . .
C34 C36 H36B 109.5 . .
H36A C36 H36B 109.5 . .
C34 C36 H36C 109.5 . .
H36A C36 H36C 109.5 . .
H36B C36 H36C 109.5 . .
C25 O37 C37 119.4(4) . .
O37 C37 C39 111.1(6) . .
O37 C37 C38 105.5(6) . .
C39 C37 C38 111.7(7) . .
O37 C37 H37 109.5 . .
C39 C37 H37 109.5 . .
C38 C37 H37 109.5 . .
C37 C38 H38A 109.5 . .
C37 C38 H38B 109.5 . .
H38A C38 H38B 109.5 . .
C37 C38 H38C 109.5 . .
H38A C38 H38C 109.5 . .
H38B C38 H38C 109.5 . .
C37 C39 H39A 109.5 . .
C37 C39 H39B 109.5 . .
H39A C39 H39B 109.5 . .
C37 C39 H39C 109.5 . .
H39A C39 H39C 109.5 . .
H39B C39 H39C 109.5 . .
Cl1 C41 Cl2 114.6(11) . .
Cl1 C41 H41A 108.6 . .
Cl2 C41 H41A 108.6 . .
Cl1 C41 H41B 108.6 . .
Cl2 C41 H41B 108.6 . .
H41A C41 H41B 107.6 . .
Cl3 C42 Cl4 113.8(9) . .
Cl3 C42 H42A 108.8 . .
Cl4 C42 H42A 108.8 . .
Cl3 C42 H42B 108.8 . .
Cl4 C42 H42B 108.8 . .
H42A C42 H42B 107.7 . .

loop_
_geom_bond_atom_site_label_1
_geom_bond_atom_site_label_2
_geom_bond_distance
_geom_bond_site_symmetry_2
C11 C12 1.388(6) .
C11 C20 1.428(6) .
C11 C11 1.488(9) 7_565
C12 C13 1.411(6) .
C12 H12 0.9500 .
C13 C18 1.406(7) .
C13 C14 1.420(7) .
C14 C15 1.371(7) .
C14 H14 0.9500 .
C15 O31 1.367(6) .
C15 C16 1.436(7) .
C16 C17 1.359(7) .
C16 O34 1.377(6) .
C17 C18 1.423(7) .
C17 H17 0.9500 .
C18 C19 1.401(7) .
C19 C20 1.386(6) .
C19 H19 0.9500 .
C20 C21 1.466(6) .
C21 C22 1.393(7) .
C21 C21 1.430(9) 7_565
C22 C23 1.397(7) .
C22 H22 0.9500 .
C23 C23 1.410(9) 7_565
C23 C24 1.420(7) .
C24 C25 1.365(7) .
C24 H24 0.9500 .
C25 O37 1.366(6) .
C25 C25 1.412(10) 7_565
O31 C31 1.446(6) .
C31 C32 1.503(8) .
C31 C33 1.514(8) .
C31 H31 1.0000 .
C32 H32A 0.9800 .
C32 H32B 0.9800 .
C32 H32C 0.9800 .
C33 H33A 0.9800 .
C33 H33B 0.9800 .
C33 H33C 0.9800 .
O34 C34 1.455(6) .
C34 C35 1.507(9) .
C34 C36 1.511(8) .
C34 H34 1.0000 .
C35 H35A 0.9800 .
C35 H35B 0.9800 .
C35 H35C 0.9800 .
C36 H36A 0.9800 .
C36 H36B 0.9800 .
C36 H36C 0.9800 .
O37 C37 1.452(7) .
C37 C39 1.472(11) .
C37 C38 1.495(10) .
C37 H37 1.0000 .
C38 H38A 0.9800 .
C38 H38B 0.9800 .
C38 H38C 0.9800 .
C39 H39A 0.9800 .
C39 H39B 0.9800 .
C39 H39C 0.9800 .
C41 Cl1 1.719(12) .
C41 Cl2 1.756(15) .
C41 H41A 0.9900 .
C41 H41B 0.9900 .
C42 Cl3 1.729(13) .
C42 Cl4 1.763(13) .
C42 H42A 0.9900 .
C42 H42B 0.9900 .

loop_
_geom_torsion_atom_site_label_1
_geom_torsion_atom_site_label_2
_geom_torsion_atom_site_label_3
_geom_torsion_atom_site_label_4
_geom_torsion
_geom_torsion_site_symmetry_1
_geom_torsion_site_symmetry_4
C20 C11 C12 C13 -3.8(7) . .
C11 C11 C12 C13 172.9(3) 7_565 .
C11 C12 C13 C18 -4.3(7) . .
C11 C12 C13 C14 177.0(4) . .
C18 C13 C14 C15 -4.2(7) . .
C12 C13 C14 C15 174.5(5) . .
C13 C14 C15 O31 178.8(4) . .
C13 C14 C15 C16 -2.6(7) . .
O31 C15 C16 C17 -173.9(5) . .
C14 C15 C16 C17 7.4(8) . .
O31 C15 C16 O34 6.6(6) . .
C14 C15 C16 O34 -172.1(5) . .
O34 C16 C17 C18 174.2(5) . .
C15 C16 C17 C18 -5.2(8) . .
C12 C13 C18 C19 8.2(7) . .
C14 C13 C18 C19 -173.1(4) . .
C12 C13 C18 C17 -172.4(4) . .
C14 C13 C18 C17 6.3(7) . .
C16 C17 C18 C19 177.8(5) . .
C16 C17 C18 C13 -1.6(7) . .
C13 C18 C19 C20 -4.2(7) . .
C17 C18 C19 C20 176.4(5) . .
C18 C19 C20 C11 -3.7(7) . .
C18 C19 C20 C21 174.8(4) . .
C12 C11 C20 C19 7.7(7) . .
C11 C11 C20 C19 -169.1(3) 7_565 .
C12 C11 C20 C21 -170.9(4) . .
C11 C11 C20 C21 12.4(5) 7_565 .
C19 C20 C21 C22 -10.6(7) . .
C11 C20 C21 C22 167.9(4) . .
C19 C20 C21 C21 169.1(3) . 7_565
C11 C20 C21 C21 -12.5(5) . 7_565
C21 C21 C22 C23 -1.2(6) 7_565 .
C20 C21 C22 C23 178.5(4) . .
C21 C22 C23 C23 1.2(6) . 7_565
C21 C22 C23 C24 -177.2(5) . .
C22 C23 C24 C25 177.0(5) . .
C23 C23 C24 C25 -1.3(6) 7_565 .
C23 C24 C25 O37 -179.5(5) . .
C23 C24 C25 C25 1.3(6) . 7_565
C14 C15 O31 C31 -17.1(7) . .
C16 C15 O31 C31 164.2(4) . .
C15 O31 C31 C32 -69.3(6) . .
C15 O31 C31 C33 169.1(4) . .
C17 C16 O34 C34 3.8(8) . .
C15 C16 O34 C34 -176.8(5) . .
C16 O34 C34 C35 84.9(5) . .
C16 O34 C34 C36 -151.7(5) . .
C24 C25 O37 C37 -0.1(8) . .
C25 C25 O37 C37 179.1(4) 7_565 .
C25 O37 C37 C39 76.4(8) . .
C25 O37 C37 C38 -162.3(7) . .
